data_7063127
loop_
_publ_author_name
'Bakija, Marija'
'Peri\'c, Berislav'
'Kirin, Sre\'cko I.'

_publ_section_title
;
 Oxazoline amino acid bioconjugates: one-pot synthesis and analysis of
 supramolecular interactions
;
_journal_issue 19
_journal_name_full 'New Journal of Chemistry'
_journal_page_first 8702
_journal_page_last 8719
_journal_paper_doi 10.1039/D4NJ00995A
_journal_volume 48
_journal_year 2024
_chemical_formula_moiety 'C19 H20 N2 O4'
_chemical_formula_sum 'C19 H20 N2 O4'
_chemical_formula_weight 340.37
_space_group_crystal_system monoclinic
_space_group_IT_number 14
_space_group_name_Hall '-P 2ybc'
_space_group_name_H-M_alt 'P 1 21/c 1'
_atom_sites_solution_hydrogens mixed
_atom_sites_solution_primary direct
_atom_sites_solution_secondary difmap
_audit_creation_method SHELXL-2018/3
_audit_update_record
;
2024-03-27 deposited with the CCDC.	2024-04-04 downloaded from the CCDC.
;
_cell_angle_alpha 90
_cell_angle_beta 105.099(2)
_cell_angle_gamma 90
_cell_formula_units_Z 4
_cell_length_a 14.4335(2)
_cell_length_b 13.2892(2)
_cell_length_c 9.4990(2)
_cell_measurement_reflns_used 8945
_cell_measurement_temperature 293(2)
_cell_measurement_theta_max 78.8170
_cell_measurement_theta_min 4.5910
_cell_volume 1759.10(5)
_computing_cell_refinement 'CrysAlisPro 1.171.41.120a (Rigaku OD, 2021)'
_computing_data_collection 'CrysAlisPro 1.171.41.120a (Rigaku OD, 2021)'
_computing_data_reduction 'CrysAlisPro 1.171.41.120a (Rigaku OD, 2021)'
_computing_molecular_graphics
;
ORTEP-3 (Farrugia, 1997), Mercury (C. F. Macrae et al., 2020)
;
_computing_publication_material
;
'SHELXL-2018/3 (Sheldrick, 2018), CrysAlisPro 1.171.41.115a (Rigaku OD, 2021)'
;
_computing_structure_refinement 'SHELXL-2018/3 (Sheldrick, 2018)'
_computing_structure_solution 'SHELXT 2018/2 (Sheldrick, 2018)'
_diffrn_ambient_temperature 293(2)
_diffrn_detector_area_resol_mean 10.0000
_diffrn_measured_fraction_theta_full 0.999
_diffrn_measured_fraction_theta_max 0.946
_diffrn_measurement_device_type 'XtaLAB Synergy, Dualflex, HyPix'
_diffrn_measurement_method '\w scans'
_diffrn_radiation_type CuK\a
_diffrn_radiation_wavelength 1.54184
_diffrn_reflns_av_R_equivalents 0.0349
_diffrn_reflns_av_unetI/netI 0.0315
_diffrn_reflns_Laue_measured_fraction_full 0.999
_diffrn_reflns_Laue_measured_fraction_max 0.946
_diffrn_reflns_limit_h_max 17
_diffrn_reflns_limit_h_min -18
_diffrn_reflns_limit_k_max 16
_diffrn_reflns_limit_k_min -16
_diffrn_reflns_limit_l_max 12
_diffrn_reflns_limit_l_min -10
_diffrn_reflns_number 12736
_diffrn_reflns_point_group_measured_fraction_full 0.999
_diffrn_reflns_point_group_measured_fraction_max 0.946
_diffrn_reflns_theta_full 67.684
_diffrn_reflns_theta_max 79.704
_diffrn_reflns_theta_min 3.171
_diffrn_source 'micro-focus sealed X-ray tube'
_exptl_absorpt_coefficient_mu 0.747
_exptl_absorpt_correction_T_max 1.00000
_exptl_absorpt_correction_T_min 0.85563
_exptl_absorpt_correction_type multi-scan
_exptl_absorpt_process_details
;
CrysAlisPro 1.171.41.120a (Rigaku Oxford Diffraction, 2021)
Empirical absorption correction using spherical harmonics,
implemented in SCALE3 ABSPACK scaling algorithm.
;
_exptl_crystal_colour colourless
_exptl_crystal_density_diffrn 1.285
_exptl_crystal_description cube
_exptl_crystal_F_000 720
_exptl_crystal_size_max 0.3
_exptl_crystal_size_mid 0.25
_exptl_crystal_size_min 0.2
_refine_diff_density_max 0.306
_refine_diff_density_min -0.392
_refine_diff_density_rms 0.123
_refine_ls_extinction_method none
_refine_ls_goodness_of_fit_ref 1.063
_refine_ls_hydrogen_treatment mixed
_refine_ls_matrix_type full
_refine_ls_number_parameters 233
_refine_ls_number_reflns 3615
_refine_ls_number_restraints 0
_refine_ls_restrained_S_all 1.063
_refine_ls_R_factor_all 0.0587
_refine_ls_R_factor_gt 0.0528
_refine_ls_shift/su_max 0.000
_refine_ls_shift/su_mean 0.000
_refine_ls_structure_factor_coef Fsqd
_refine_ls_weighting_details 'w=1/[\s^2^(Fo^2^)+(0.0952P)^2^+0.2712P] where P=(Fo^2^+2Fc^2^)/3'
_refine_ls_weighting_scheme calc
_refine_ls_wR_factor_gt 0.1455
_refine_ls_wR_factor_ref 0.1550
_reflns_Friedel_coverage 0.000
_reflns_number_gt 3143
_reflns_number_total 3615
_reflns_threshold_expression 'I > 2\s(I)'
_cod_data_source_file d4nj00995a6.cif
_cod_data_source_block 1n2
_cod_depositor_comments 'Adding full bibliography for 7063124--7063134.cif.'
_cod_original_sg_symbol_H-M 'P 21/c'
_cod_database_code 7063127
_shelx_shelxl_version_number 2018/3
_shelx_space_group_comment
;
The symmetry employed for this shelxl refinement is uniquely defined
by the following loop, which should always be used as a source of
symmetry information in preference to the above space-group names.
They are only intended as comments.
;

loop_
_space_group_symop_operation_xyz
'x, y, z'
'-x, y+1/2, -z+1/2'
'-x, -y, -z'
'x, -y-1/2, z-1/2'

loop_
_atom_site_label
_atom_site_type_symbol
_atom_site_fract_x
_atom_site_fract_y
_atom_site_fract_z
_atom_site_U_iso_or_equiv
_atom_site_adp_type
_atom_site_occupancy
_atom_site_site_symmetry_order
_atom_site_calc_flag
_atom_site_refinement_flags_posn
_atom_site_refinement_flags_adp
_atom_site_refinement_flags_occupancy
_atom_site_disorder_assembly
_atom_site_disorder_group
C1 C 0.59556(9) 0.30589(10) 0.46772(14) 0.0354(3) Uani 1 1 d . . . . .
C2 C 0.55488(10) 0.23680(10) 0.54016(15) 0.0402(3) Uani 1 1 d . . . . .
H2 H 0.592603 0.185667 0.592592 0.048 Uiso 1 1 calc R U . . .
C3 C 0.45730(10) 0.24179(11) 0.53666(16) 0.0413(3) Uani 1 1 d . . . . .
H3 H 0.430935 0.192967 0.584749 0.050 Uiso 1 1 calc R U . . .
C4 C 0.40007(9) 0.31764(10) 0.46334(15) 0.0375(3) Uani 1 1 d . . . . .
C4A C 0.43902(9) 0.39054(9) 0.38299(14) 0.0358(3) Uani 1 1 d . . . . .
C5 C 0.38311(11) 0.46831(12) 0.30042(17) 0.0464(3) Uani 1 1 d . . . . .
H5 H 0.318548 0.473862 0.298390 0.056 Uiso 1 1 calc R U . . .
C6 C 0.42264(12) 0.53532(12) 0.22369(18) 0.0540(4) Uani 1 1 d . . . . .
H6 H 0.384391 0.584945 0.168336 0.065 Uiso 1 1 calc R U . . .
C7 C 0.51989(12) 0.53007(12) 0.22754(18) 0.0512(4) Uani 1 1 d . . . . .
H7 H 0.546177 0.576808 0.176108 0.061 Uiso 1 1 calc R U . . .
C8 C 0.57645(10) 0.45680(11) 0.30628(16) 0.0426(3) Uani 1 1 d . . . . .
H8 H 0.641225 0.454385 0.308593 0.051 Uiso 1 1 calc R U . . .
C8A C 0.53800(9) 0.38408(9) 0.38483(13) 0.0345(3) Uani 1 1 d . . . . .
O1O O 0.26643(9) 0.23509(10) 0.5172(2) 0.0745(5) Uani 1 1 d . . . . .
C2O C 0.30078(10) 0.32319(11) 0.47776(16) 0.0420(3) Uani 1 1 d . . . . .
N3O N 0.24669(9) 0.39916(10) 0.46447(18) 0.0544(4) Uani 1 1 d . . . . .
C4O C 0.15875(10) 0.36906(13) 0.5063(2) 0.0532(4) Uani 1 1 d . . . . .
C5O C 0.17106(14) 0.25559(16) 0.5276(4) 0.0849(8) Uani 1 1 d . . . . .
H5OA H 0.163548 0.235777 0.622251 0.102 Uiso 1 1 calc R U . . .
H5OB H 0.124250 0.219689 0.452573 0.102 Uiso 1 1 calc R U . . .
C6O C 0.07118(13) 0.3967(2) 0.3863(3) 0.0816(7) Uani 1 1 d . . . . .
H6OB H 0.072478 0.361320 0.298750 0.122 Uiso 1 1 calc R U . . .
H6OC H 0.070996 0.467857 0.368994 0.122 Uiso 1 1 calc R U . . .
H6OA H 0.014377 0.378429 0.415033 0.122 Uiso 1 1 calc R U . . .
C7O C 0.15788(17) 0.4233(2) 0.6453(3) 0.0924(8) Uani 1 1 d . . . . .
H7OB H 0.157797 0.494611 0.629256 0.139 Uiso 1 1 calc R U . . .
H7OC H 0.213887 0.405028 0.720442 0.139 Uiso 1 1 calc R U . . .
H7OA H 0.101394 0.404739 0.674620 0.139 Uiso 1 1 calc R U . . .
CC C 0.70045(9) 0.29764(10) 0.47679(14) 0.0370(3) Uani 1 1 d . . . . .
OC O 0.73359(7) 0.30308(9) 0.36959(11) 0.0485(3) Uani 1 1 d . . . . .
NG N 0.75816(8) 0.28263(10) 0.61004(13) 0.0438(3) Uani 1 1 d . . . . .
HG H 0.7324(13) 0.2698(13) 0.684(2) 0.048(4) Uiso 1 1 d . . . . .
C1G C 0.85965(10) 0.26860(13) 0.62774(18) 0.0488(4) Uani 1 1 d . . . . .
H1GB H 0.890854 0.263174 0.731057 0.059 Uiso 1 1 calc R U . . .
H1GA H 0.884902 0.328069 0.591546 0.059 Uiso 1 1 calc R U . . .
C2G C 0.88609(10) 0.17768(13) 0.55154(16) 0.0470(4) Uani 1 1 d . . . . .
O1G O 0.95630(9) 0.17381(12) 0.50688(18) 0.0746(4) Uani 1 1 d . . . . .
O2G O 0.82516(8) 0.10253(9) 0.54371(16) 0.0617(3) Uani 1 1 d . . . . .
CMG C 0.84650(17) 0.01203(17) 0.4764(3) 0.0870(7) Uani 1 1 d . . . . .
HMGA H 0.799195 -0.038163 0.479314 0.131 Uiso 1 1 calc R U . . .
HMGB H 0.908829 -0.011990 0.527982 0.131 Uiso 1 1 calc R U . . .
HMGC H 0.845769 0.025601 0.376875 0.131 Uiso 1 1 calc R U . . .

loop_
_atom_site_aniso_label
_atom_site_aniso_U_11
_atom_site_aniso_U_22
_atom_site_aniso_U_33
_atom_site_aniso_U_23
_atom_site_aniso_U_13
_atom_site_aniso_U_12
C1 0.0338(6) 0.0395(7) 0.0337(6) -0.0039(5) 0.0101(5) 0.0025(5)
C2 0.0380(7) 0.0402(7) 0.0437(7) 0.0059(5) 0.0130(6) 0.0075(5)
C3 0.0404(7) 0.0390(7) 0.0473(7) 0.0051(5) 0.0167(6) 0.0007(5)
C4 0.0344(6) 0.0379(7) 0.0408(7) -0.0025(5) 0.0109(5) 0.0009(5)
C4A 0.0365(6) 0.0354(6) 0.0351(6) -0.0028(5) 0.0087(5) 0.0018(5)
C5 0.0423(7) 0.0488(8) 0.0475(8) 0.0066(6) 0.0108(6) 0.0085(6)
C6 0.0572(9) 0.0486(8) 0.0554(9) 0.0157(7) 0.0135(7) 0.0119(7)
C7 0.0576(9) 0.0451(8) 0.0526(8) 0.0112(6) 0.0173(7) -0.0027(7)
C8 0.0424(7) 0.0423(7) 0.0435(7) 0.0004(5) 0.0120(6) -0.0047(6)
C8A 0.0363(6) 0.0353(6) 0.0318(6) -0.0034(5) 0.0087(5) 0.0000(5)
O1O 0.0470(6) 0.0498(7) 0.1387(14) 0.0202(7) 0.0459(8) 0.0053(5)
C2O 0.0356(7) 0.0418(7) 0.0495(8) -0.0012(6) 0.0127(6) -0.0015(5)
N3O 0.0379(6) 0.0475(7) 0.0829(10) 0.0017(6) 0.0250(6) 0.0027(5)
C4O 0.0346(7) 0.0545(9) 0.0751(11) -0.0018(8) 0.0224(7) 0.0007(6)
C5O 0.0509(10) 0.0630(12) 0.157(2) 0.0191(13) 0.0567(13) 0.0042(8)
C6O 0.0455(9) 0.1044(17) 0.0925(15) 0.0071(13) 0.0139(10) 0.0021(10)
C7O 0.0716(13) 0.122(2) 0.0929(17) -0.0260(15) 0.0381(12) -0.0024(13)
CC 0.0364(7) 0.0406(7) 0.0360(6) -0.0025(5) 0.0130(5) 0.0027(5)
OC 0.0421(5) 0.0693(7) 0.0381(5) 0.0008(4) 0.0175(4) 0.0048(5)
NG 0.0355(6) 0.0608(7) 0.0367(6) 0.0027(5) 0.0121(5) 0.0063(5)
C1G 0.0339(7) 0.0629(9) 0.0475(8) -0.0006(7) 0.0066(6) 0.0001(6)
C2G 0.0315(7) 0.0633(9) 0.0448(7) 0.0069(6) 0.0077(6) 0.0052(6)
O1G 0.0446(6) 0.0960(10) 0.0925(10) -0.0043(8) 0.0343(7) 0.0047(6)
O2G 0.0496(6) 0.0555(7) 0.0826(9) -0.0008(6) 0.0221(6) 0.0010(5)
CMG 0.0781(14) 0.0637(13) 0.1152(19) -0.0160(12) 0.0179(13) 0.0101(10)

loop_
_atom_type_symbol
_atom_type_description
_atom_type_scat_dispersion_real
_atom_type_scat_dispersion_imag
_atom_type_scat_source
C C 0.0181 0.0091 'International Tables Vol C Tables 4.2.6.8 and 6.1.1.4'
H H 0.0000 0.0000 'International Tables Vol C Tables 4.2.6.8 and 6.1.1.4'
N N 0.0311 0.0180 'International Tables Vol C Tables 4.2.6.8 and 6.1.1.4'
O O 0.0492 0.0322 'International Tables Vol C Tables 4.2.6.8 and 6.1.1.4'

loop_
_geom_angle_atom_site_label_1
_geom_angle_atom_site_label_2
_geom_angle_atom_site_label_3
_geom_angle
_geom_angle_site_symmetry_1
_geom_angle_site_symmetry_3
_geom_angle_publ_flag
C2 C1 C8A 120.02(12) . . ?
C2 C1 CC 118.79(12) . . ?
C8A C1 CC 121.19(12) . . ?
C1 C2 C3 121.10(12) . . ?
C4 C3 C2 120.99(13) . . ?
C3 C4 C4A 119.88(12) . . ?
C3 C4 C2O 117.38(12) . . ?
C4A C4 C2O 122.66(12) . . ?
C5 C4A C8A 118.36(12) . . ?
C5 C4A C4 122.79(12) . . ?
C8A C4A C4 118.85(11) . . ?
C6 C5 C4A 120.96(14) . . ?
C5 C6 C7 120.67(14) . . ?
C8 C7 C6 120.30(14) . . ?
C7 C8 C8A 120.99(13) . . ?
C8 C8A C4A 118.69(12) . . ?
C8 C8A C1 122.21(12) . . ?
C4A C8A C1 119.09(11) . . ?
C2O O1O C5O 106.31(13) . . ?
N3O C2O O1O 117.09(13) . . ?
N3O C2O C4 128.36(13) . . ?
O1O C2O C4 114.48(12) . . ?
C2O N3O C4O 107.95(13) . . ?
N3O C4O C7O 108.01(15) . . ?
N3O C4O C6O 109.86(16) . . ?
C7O C4O C6O 110.38(18) . . ?
N3O C4O C5O 102.96(12) . . ?
C7O C4O C5O 112.6(2) . . ?
C6O C4O C5O 112.71(18) . . ?
O1O C5O C4O 105.06(14) . . ?
OC CC NG 120.66(12) . . ?
OC CC C1 123.44(12) . . ?
NG CC C1 115.89(11) . . ?
CC NG C1G 119.55(12) . . ?
NG C1G C2G 115.09(12) . . ?
O1G C2G O2G 124.09(16) . . ?
O1G C2G C1G 123.23(15) . . ?
O2G C2G C1G 112.66(13) . . ?
C2G O2G CMG 116.28(16) . . ?

loop_
_geom_bond_atom_site_label_1
_geom_bond_atom_site_label_2
_geom_bond_distance
_geom_bond_site_symmetry_2
_geom_bond_publ_flag
C1 C2 1.3681(19) . ?
C1 C8A 1.4315(18) . ?
C1 CC 1.4978(17) . ?
C2 C3 1.4018(19) . ?
C3 C4 1.3725(19) . ?
C4 C4A 1.4356(19) . ?
C4 C2O 1.4765(18) . ?
C4A C5 1.4159(19) . ?
C4A C8A 1.4267(17) . ?
C5 C6 1.366(2) . ?
C6 C7 1.396(2) . ?
C7 C8 1.362(2) . ?
C8 C8A 1.4192(19) . ?
O1O C2O 1.3614(18) . ?
O1O C5O 1.432(2) . ?
C2O N3O 1.2622(19) . ?
N3O C4O 1.4803(19) . ?
C4O C7O 1.507(3) . ?
C4O C6O 1.510(3) . ?
C4O C5O 1.526(3) . ?
CC OC 1.2348(16) . ?
CC NG 1.3366(18) . ?
NG C1G 1.4425(18) . ?
C1G C2G 1.508(2) . ?
C2G O1G 1.1973(19) . ?
C2G O2G 1.320(2) . ?
O2G CMG 1.433(3) . ?

loop_
_geom_hbond_atom_site_label_D
_geom_hbond_atom_site_label_H
_geom_hbond_atom_site_label_A
_geom_hbond_distance_DH
_geom_hbond_distance_HA
_geom_hbond_distance_DA
_geom_hbond_angle_DHA
_geom_hbond_site_symmetry_A
_geom_hbond_publ_flag
NG HG OC 0.89(2) 2.01(2) 2.8208(16) 150.8(16) 4_566 yes
